data_4321047
loop_
_publ_author_name
'S. J. Clarke'
'F. J. DiSalvo'

_publ_section_title
;
 New Calcium Germanium Nitrides: Ca2GeN2, Ca4GeN4, and Ca5Ge2N6
;
_journal_name_full 'Inorganic Chemistry'
_journal_page_first 2631
_journal_page_last 2634
_journal_paper_doi 10.1021/ic991427d
_journal_volume 39
_journal_year 2000
_chemical_formula_sum 'Ca2 Ge N2'
_chemical_formula_weight 180.77
_chemical_name_systematic
; 
Calcium germanium nitride 
;
_space_group_IT_number 135
_symmetry_cell_setting tetragonal
_symmetry_space_group_name_Hall '-P 4c 2ab'
_symmetry_space_group_name_H-M 'P 42/m b c'
_atom_sites_solution_primary direct
_atom_sites_solution_secondary difmap
_audit_creation_method SHELXL
_cell_angle_alpha 90.00
_cell_angle_beta 90.00
_cell_angle_gamma 90.00
_cell_formula_units_Z 8
_cell_length_a 11.2004(8)
_cell_length_b 11.2004(8)
_cell_length_c 5.0482(6)
_cell_measurement_reflns_used 37
_cell_measurement_temperature 293(2)
_cell_measurement_theta_max 12.5
_cell_measurement_theta_min 2.5
_cell_volume 633.29(10)
_computing_cell_refinement 'Siemens XSCANS software 1994'
_computing_data_collection 'Siemens XSCANS software 1994'
_computing_data_reduction 'Siemens XSCANS software 1994'
_computing_publication_material 'SHELXTL-5 (Siemens, 1995)'
_computing_structure_refinement 'SHELXL-93 (Sheldrick, 1993)'
_computing_structure_solution 'SHELXS-86 (Sheldrick, 1990)'
_diffrn_ambient_temperature 293(2)
_diffrn_measurement_device 'Siemens P4 diffractometer'
_diffrn_measurement_method 'profile data from theta/2theta scans'
_diffrn_radiation_monochromator graphite
_diffrn_radiation_source 'fine-focus sealed tube'
_diffrn_radiation_type MoK\a
_diffrn_radiation_wavelength 0.71073
_diffrn_reflns_av_R_equivalents 0.0377
_diffrn_reflns_av_sigmaI/netI 0.0322
_diffrn_reflns_limit_h_max 12
_diffrn_reflns_limit_h_min -1
_diffrn_reflns_limit_k_max 12
_diffrn_reflns_limit_k_min -1
_diffrn_reflns_limit_l_max 5
_diffrn_reflns_limit_l_min -5
_diffrn_reflns_number 991
_diffrn_reflns_theta_max 22.49
_diffrn_reflns_theta_min 2.57
_diffrn_standards_decay_% 0
_diffrn_standards_interval_count 97
_diffrn_standards_number 3
_exptl_absorpt_coefficient_mu 12.631
_exptl_absorpt_correction_T_max 0.28
_exptl_absorpt_correction_T_min 0.23
_exptl_absorpt_correction_type empirical
_exptl_crystal_colour black
_exptl_crystal_density_diffrn 3.792
_exptl_crystal_description 'tetragonal prism'
_exptl_crystal_F_000 688
_exptl_crystal_size_max 0.05
_exptl_crystal_size_mid 0.04
_exptl_crystal_size_min 0.04
_refine_diff_density_max 0.290
_refine_diff_density_min -0.502
_refine_diff_density_rms 0.114
_refine_ls_extinction_coef 0.0112(7)
_refine_ls_extinction_expression Fc^*^=kFc[1+0.001xFc^2^\l^3^/sin(2\q)]^-1/4^
_refine_ls_extinction_method SHELXL
_refine_ls_goodness_of_fit_all 1.108
_refine_ls_goodness_of_fit_obs 1.139
_refine_ls_matrix_type full
_refine_ls_number_parameters 26
_refine_ls_number_reflns 239
_refine_ls_number_restraints 0
_refine_ls_restrained_S_all 1.108
_refine_ls_restrained_S_obs 1.139
_refine_ls_R_factor_all 0.0201
_refine_ls_R_factor_obs 0.0165
_refine_ls_shift/esd_max 0.000
_refine_ls_shift/esd_mean 0.000
_refine_ls_structure_factor_coef Fsqd
_refine_ls_weighting_details 'w=1/[\s^2^(Fo^2^)+(0.0110P)^2^+0.0000P] where P=(Fo^2^+2Fc^2^)/3'
_refine_ls_weighting_scheme calc
_refine_ls_wR_factor_all 0.0362
_refine_ls_wR_factor_obs 0.0353
_reflns_number_observed 218
_reflns_number_total 239
_reflns_observed_criterion >2sigma(I)
_cod_data_source_file ic991427d_2.cif
_cod_data_source_block Ca2GeN2_P4(2)/mbc_psiscan
_cod_depositor_comments
;
The following automatic conversions were performed:

'_refine_ls_weighting_scheme' value 'calc
w=1/[\s^2^(Fo^2^)+(0.0110P)^2^+0.0000P] where P=(Fo^2^+2Fc^2^)/3' was
changed to 'calc'. New tag '_refine_ls_weighting_details' was
created. The value of the new tag was set to
'w=1/[\s^2^(Fo^2^)+(0.0110P)^2^+0.0000P] where P=(Fo^2^+2Fc^2^)/3'.

Automatic conversion script
Id: cif_fix_values 3143 2015-03-26 13:38:13Z robertas 
;
_cod_database_code 4321047

loop_
_symmetry_equiv_pos_as_xyz
'x, y, z'
'-x, -y, z'
'-y, x, z+1/2'
'y, -x, z+1/2'
'-x+1/2, y+1/2, -z'
'x+1/2, -y+1/2, -z'
'y+1/2, x+1/2, -z+1/2'
'-y+1/2, -x+1/2, -z+1/2'
'-x, -y, -z'
'x, y, -z'
'y, -x, -z-1/2'
'-y, x, -z-1/2'
'x-1/2, -y-1/2, z'
'-x-1/2, y-1/2, z'
'-y-1/2, -x-1/2, z-1/2'
'y-1/2, x-1/2, z-1/2'

loop_
_atom_site_aniso_label
_atom_site_aniso_U_11
_atom_site_aniso_U_22
_atom_site_aniso_U_33
_atom_site_aniso_U_23
_atom_site_aniso_U_13
_atom_site_aniso_U_12
Ca1 0.0096(5) 0.0077(5) 0.0079(5) 0.000 0.000 -0.0002(4)
Ca2 0.0088(5) 0.0076(6) 0.0079(4) 0.000 0.000 -0.0011(4)
Ge1 0.0068(3) 0.0069(3) 0.0099(3) 0.000 0.000 0.0001(2)

loop_
_atom_site_label
_atom_site_type_symbol
_atom_site_fract_x
_atom_site_fract_y
_atom_site_fract_z
_atom_site_U_iso_or_equiv
_atom_site_thermal_displace_type
_atom_site_occupancy
_atom_site_calc_flag
_atom_site_refinement_flags
_atom_site_disorder_group
Ca1 Ca 0.36719(9) 0.42420(9) 0.0000 0.0084(3) Uani 1 d S .
Ca2 Ca 0.02108(9) 0.34983(9) 0.0000 0.0081(3) Uani 1 d S .
Ge1 Ge 0.25469(5) 0.15590(4) 0.0000 0.0079(2) Uani 1 d S .
N1 N 0.0899(4) 0.1362(4) 0.0000 0.0093(9) Uiso 1 d S .
N2 N 0.3358(4) 0.0097(3) 0.0000 0.0099(9) Uiso 1 d S .

loop_
_atom_type_symbol
_atom_type_description
_atom_type_scat_dispersion_real
_atom_type_scat_dispersion_imag
_atom_type_scat_source
N N 0.0061 0.0033 'International Tables Vol C Tables 4.2.6.8 and 6.1.1.4'
Ca Ca 0.2262 0.3064 'International Tables Vol C Tables 4.2.6.8 and 6.1.1.4'
Ge Ge 0.1547 1.8001 'International Tables Vol C Tables 4.2.6.8 and 6.1.1.4'

loop_
_geom_angle_atom_site_label_1
_geom_angle_atom_site_label_2
_geom_angle_atom_site_label_3
_geom_angle
_geom_angle_site_symmetry_1
_geom_angle_site_symmetry_3
_geom_angle_publ_flag
N1 Ca1 N2 78.59(13) 5 5 ?
N1 Ca1 N1 93.68(10) 5 15_665 ?
N2 Ca1 N1 90.59(10) 5 15_665 ?
N1 Ca1 N1 93.68(10) 5 15_666 ?
N2 Ca1 N1 90.59(10) 5 15_666 ?
N1 Ca1 N1 172.6(2) 15_665 15_666 ?
N1 Ca1 N1 93.74(13) 5 13_665 ?
N2 Ca1 N1 172.33(14) 5 13_665 ?
N1 Ca1 N1 89.90(9) 15_665 13_665 ?
N1 Ca1 N1 89.90(9) 15_666 13_665 ?
N1 Ca1 Ge1 39.18(10) 5 5 ?
N2 Ca1 Ge1 39.41(9) 5 5 ?
N1 Ca1 Ge1 92.77(10) 15_665 5 ?
N1 Ca1 Ge1 92.77(10) 15_666 5 ?
N1 Ca1 Ge1 132.92(10) 13_665 5 ?
N1 Ca1 Ge1 128.56(2) 5 15_665 ?
N2 Ca1 Ge1 99.61(6) 5 15_665 ?
N1 Ca1 Ge1 35.01(9) 15_665 15_665 ?
N1 Ca1 Ge1 137.66(10) 15_666 15_665 ?
N1 Ca1 Ge1 85.12(6) 13_665 15_665 ?
Ge1 Ca1 Ge1 120.75(2) 5 15_665 ?
N1 Ca1 Ge1 128.56(2) 5 15_666 ?
N2 Ca1 Ge1 99.61(6) 5 15_666 ?
N1 Ca1 Ge1 137.66(10) 15_665 15_666 ?
N1 Ca1 Ge1 35.01(9) 15_666 15_666 ?
N1 Ca1 Ge1 85.12(6) 13_665 15_666 ?
Ge1 Ca1 Ge1 120.75(2) 5 15_666 ?
Ge1 Ca1 Ge1 102.65(3) 15_665 15_666 ?
N1 Ca1 Ge1 168.69(11) 5 . ?
N2 Ca1 Ge1 90.10(9) 5 . ?
N1 Ca1 Ge1 86.36(10) 15_665 . ?
N1 Ca1 Ge1 86.36(10) 15_666 . ?
N1 Ca1 Ge1 97.57(10) 13_665 . ?
Ge1 Ca1 Ge1 129.51(3) 5 . ?
Ge1 Ca1 Ge1 52.95(2) 15_665 . ?
Ge1 Ca1 Ge1 52.95(2) 15_666 . ?
N1 Ca1 Ca1 48.85(10) 5 9_665 ?
N2 Ca1 Ca1 127.44(11) 5 9_665 ?
N1 Ca1 Ca1 92.53(9) 15_665 9_665 ?
N1 Ca1 Ca1 92.53(9) 15_666 9_665 ?
N1 Ca1 Ca1 44.89(10) 13_665 9_665 ?
Ge1 Ca1 Ca1 88.03(4) 5 9_665 ?
Ge1 Ca1 Ca1 112.13(3) 15_665 9_665 ?
Ge1 Ca1 Ca1 112.13(3) 15_666 9_665 ?
Ge1 Ca1 Ca1 142.46(5) . 9_665 ?
N1 Ca1 Ca1 92.66(7) 5 3_655 ?
N2 Ca1 Ca1 133.34(2) 5 3_655 ?
N1 Ca1 Ca1 135.95(10) 15_665 3_655 ?
N1 Ca1 Ca1 43.84(10) 15_666 3_655 ?
N1 Ca1 Ca1 46.18(2) 13_665 3_655 ?
Ge1 Ca1 Ca1 118.20(2) 5 3_655 ?
Ge1 Ca1 Ca1 120.24(4) 15_665 3_655 ?
Ge1 Ca1 Ca1 51.46(3) 15_666 3_655 ?
Ge1 Ca1 Ca1 95.16(4) . 3_655 ?
Ca1 Ca1 Ca1 60.686(9) 9_665 3_655 ?
N1 Ca1 Ca1 46.30(2) 5 11_566 ?
N2 Ca1 Ca1 84.77(7) 5 11_566 ?
N1 Ca1 Ca1 139.86(10) 15_665 11_566 ?
N1 Ca1 Ca1 47.50(9) 15_666 11_566 ?
N1 Ca1 Ca1 89.93(7) 13_665 11_566 ?
Ge1 Ca1 Ca1 59.59(3) 5 11_566 ?
Ge1 Ca1 Ca1 172.67(3) 15_665 11_566 ?
Ge1 Ca1 Ca1 82.25(2) 15_666 11_566 ?
Ge1 Ca1 Ca1 133.36(2) . 11_566 ?
Ca1 Ca1 Ca1 60.686(9) 9_665 11_566 ?
Ca1 Ca1 Ca1 58.63(2) 3_655 11_566 ?
N2 Ca2 N1 120.32(13) 5 . ?
N2 Ca2 N2 97.81(9) 5 3_554 ?
N1 Ca2 N2 89.03(9) . 3_554 ?
N2 Ca2 N2 97.81(9) 5 3 ?
N1 Ca2 N2 89.03(9) . 3 ?
N2 Ca2 N2 162.9(2) 3_554 3 ?
N2 Ca2 N2 94.66(12) 5 13_565 ?
N1 Ca2 N2 145.03(14) . 13_565 ?
N2 Ca2 N2 85.95(9) 3_554 13_565 ?
N2 Ca2 N2 85.95(9) 3 13_565 ?
N2 Ca2 Ge1 133.05(10) 5 13_565 ?
N1 Ca2 Ge1 106.63(10) . 13_565 ?
N2 Ca2 Ge1 82.15(9) 3_554 13_565 ?
N2 Ca2 Ge1 82.15(9) 3 13_565 ?
N2 Ca2 Ge1 38.40(9) 13_565 13_565 ?
N2 Ca2 Ca2 51.06(3) 5 15_666 ?
N1 Ca2 Ca2 106.69(5) . 15_666 ?
N2 Ca2 Ca2 148.86(9) 3_554 15_666 ?
N2 Ca2 Ca2 47.09(9) 3 15_666 ?
N2 Ca2 Ca2 94.92(5) 13_565 15_666 ?
Ge1 Ca2 Ca2 117.037(13) 13_565 15_666 ?
N2 Ca2 Ca2 51.06(3) 5 15_665 ?
N1 Ca2 Ca2 106.69(5) . 15_665 ?
N2 Ca2 Ca2 47.09(9) 3_554 15_665 ?
N2 Ca2 Ca2 148.86(9) 3 15_665 ?
N2 Ca2 Ca2 94.92(5) 13_565 15_665 ?
Ge1 Ca2 Ca2 117.037(13) 13_565 15_665 ?
Ca2 Ca2 Ca2 101.98(5) 15_666 15_665 ?
N2 Ca2 Ge1 128.73(3) 5 3_554 ?
N1 Ca2 Ge1 83.10(7) . 3_554 ?
N2 Ca2 Ge1 33.20(8) 3_554 3_554 ?
N2 Ca2 Ge1 129.76(9) 3 3_554 ?
N2 Ca2 Ge1 73.93(6) 13_565 3_554 ?
Ge1 Ca2 Ge1 53.64(2) 13_565 3_554 ?
Ca2 Ca2 Ge1 168.85(2) 15_666 3_554 ?
Ca2 Ca2 Ge1 79.70(2) 15_665 3_554 ?
N2 Ca2 Ge1 128.73(3) 5 3 ?
N1 Ca2 Ge1 83.10(7) . 3 ?
N2 Ca2 Ge1 129.76(9) 3_554 3 ?
N2 Ca2 Ge1 33.20(8) 3 3 ?
N2 Ca2 Ge1 73.93(6) 13_565 3 ?
Ge1 Ca2 Ge1 53.64(2) 13_565 3 ?
Ca2 Ca2 Ge1 79.70(2) 15_666 3 ?
Ca2 Ca2 Ge1 168.85(2) 15_665 3 ?
Ge1 Ca2 Ge1 96.56(3) 3_554 3 ?
N2 Ca2 Ca2 49.81(10) 5 9_565 ?
N1 Ca2 Ca2 170.13(11) . 9_565 ?
N2 Ca2 Ca2 92.41(9) 3_554 9_565 ?
N2 Ca2 Ca2 92.41(9) 3 9_565 ?
N2 Ca2 Ca2 44.85(9) 13_565 9_565 ?
Ge1 Ca2 Ca2 83.24(4) 13_565 9_565 ?
Ca2 Ca2 Ca2 67.73(3) 15_666 9_565 ?
Ca2 Ca2 Ca2 67.73(3) 15_665 9_565 ?
Ge1 Ca2 Ca2 103.33(3) 3_554 9_565 ?
Ge1 Ca2 Ca2 103.33(3) 3 9_565 ?
N2 Ca2 Ge1 87.87(10) 5 . ?
N1 Ca2 Ge1 32.44(9) . . ?
N2 Ca2 Ge1 93.72(9) 3_554 . ?
N2 Ca2 Ge1 93.72(9) 3 . ?
N2 Ca2 Ge1 177.47(9) 13_565 . ?
Ge1 Ca2 Ge1 139.07(3) 13_565 . ?
Ca2 Ca2 Ge1 86.665(13) 15_666 . ?
Ca2 Ca2 Ge1 86.665(13) 15_665 . ?
Ge1 Ca2 Ge1 104.46(2) 3_554 . ?
Ge1 Ca2 Ge1 104.46(2) 3 . ?
Ca2 Ca2 Ge1 137.69(5) 9_565 . ?
N1 Ge1 N2 112.2(2) . . ?
N1 Ge1 Ge1 112.62(4) . 15_666 ?
N2 Ge1 Ge1 97.73(6) . 15_666 ?
N1 Ge1 Ge1 112.62(4) . 15_665 ?
N2 Ge1 Ge1 97.73(6) . 15_665 ?
Ge1 Ge1 Ge1 121.41(4) 15_666 15_665 ?
N1 Ge1 Ca1 55.45(13) . 5_545 ?
N2 Ge1 Ca1 56.78(12) . 5_545 ?
Ge1 Ge1 Ca1 117.86(2) 15_666 5_545 ?
Ge1 Ge1 Ca1 117.86(2) 15_665 5_545 ?
N1 Ge1 Ca2 171.96(14) . 13_665 ?
N2 Ge1 Ca2 59.73(12) . 13_665 ?
Ge1 Ge1 Ca2 70.21(2) 15_666 13_665 ?
Ge1 Ge1 Ca2 70.21(2) 15_665 13_665 ?
Ca1 Ge1 Ca2 116.51(3) 5_545 13_665 ?
N1 Ge1 Ca1 51.33(2) . 15_665 ?
N2 Ge1 Ca1 103.35(7) . 15_665 ?
Ge1 Ge1 Ca1 157.37(2) 15_666 15_665 ?
Ge1 Ge1 Ca1 63.98(2) 15_665 15_665 ?
Ca1 Ge1 Ca1 68.94(3) 5_545 15_665 ?
Ca2 Ge1 Ca1 128.16(2) 13_665 15_665 ?
N1 Ge1 Ca1 51.33(2) . 15_666 ?
N2 Ge1 Ca1 103.35(7) . 15_666 ?
Ge1 Ge1 Ca1 63.98(2) 15_666 15_666 ?
Ge1 Ge1 Ca1 157.37(2) 15_665 15_666 ?
Ca1 Ge1 Ca1 68.94(3) 5_545 15_666 ?
Ca2 Ge1 Ca1 128.16(2) 13_665 15_666 ?
Ca1 Ge1 Ca1 102.65(3) 15_665 15_666 ?
N1 Ge1 Ca1 119.56(13) . . ?
N2 Ge1 Ca1 128.21(12) . . ?
Ge1 Ge1 Ca1 63.07(2) 15_666 . ?
Ge1 Ge1 Ca1 63.07(2) 15_665 . ?
Ca1 Ge1 Ca1 175.00(2) 5_545 . ?
Ca2 Ge1 Ca1 68.48(3) 13_665 . ?
Ca1 Ge1 Ca1 108.26(3) 15_665 . ?
Ca1 Ge1 Ca1 108.26(3) 15_666 . ?
N1 Ge1 Ca2 104.09(9) . 11 ?
N2 Ge1 Ca2 48.285(14) . 11 ?
Ge1 Ge1 Ca2 138.14(2) 15_666 11 ?
Ge1 Ge1 Ca2 56.14(2) 15_665 11 ?
Ca1 Ge1 Ca2 68.16(2) 5_545 11 ?
Ca2 Ge1 Ca2 70.88(3) 13_665 11 ?
Ca1 Ge1 Ca2 64.26(2) 15_665 11 ?
Ca1 Ge1 Ca2 136.98(3) 15_666 11 ?
Ca1 Ge1 Ca2 114.75(2) . 11 ?
N1 Ge1 Ca2 104.09(9) . 11_556 ?
N2 Ge1 Ca2 48.285(14) . 11_556 ?
Ge1 Ge1 Ca2 56.14(2) 15_666 11_556 ?
Ge1 Ge1 Ca2 138.14(2) 15_665 11_556 ?
Ca1 Ge1 Ca2 68.16(2) 5_545 11_556 ?
Ca2 Ge1 Ca2 70.88(3) 13_665 11_556 ?
Ca1 Ge1 Ca2 136.98(3) 15_665 11_556 ?
Ca1 Ge1 Ca2 64.26(2) 15_666 11_556 ?
Ca1 Ge1 Ca2 114.75(2) . 11_556 ?
Ca2 Ge1 Ca2 96.56(3) 11 11_556 ?
N1 Ge1 Ca2 46.50(13) . . ?
N2 Ge1 Ca2 158.73(12) . . ?
Ge1 Ge1 Ca2 92.592(8) 15_666 . ?
Ge1 Ge1 Ca2 92.592(8) 15_665 . ?
Ca1 Ge1 Ca2 101.95(3) 5_545 . ?
Ca2 Ge1 Ca2 141.53(2) 13_665 . ?
Ca1 Ge1 Ca2 64.80(2) 15_665 . ?
Ca1 Ge1 Ca2 64.80(2) 15_666 . ?
Ca1 Ge1 Ca2 73.05(3) . . ?
Ca2 Ge1 Ca2 128.09(2) 11 . ?
Ca2 Ge1 Ca2 128.09(2) 11_556 . ?
Ge1 N1 Ca1 85.4(2) . 5_545 ?
Ge1 N1 Ca2 101.1(2) . . ?
Ca1 N1 Ca2 173.6(2) 5_545 . ?
Ge1 N1 Ca1 93.66(10) . 15_665 ?
Ca1 N1 Ca1 89.86(10) 5_545 15_665 ?
Ca2 N1 Ca1 89.73(10) . 15_665 ?
Ge1 N1 Ca1 93.66(10) . 15_666 ?
Ca1 N1 Ca1 89.86(10) 5_545 15_666 ?
Ca2 N1 Ca1 89.73(10) . 15_666 ?
Ca1 N1 Ca1 172.6(2) 15_665 15_666 ?
Ge1 N1 Ca1 171.6(2) . 13_565 ?
Ca1 N1 Ca1 86.26(13) 5_545 13_565 ?
Ca2 N1 Ca1 87.32(14) . 13_565 ?
Ca1 N1 Ca1 86.32(10) 15_665 13_565 ?
Ca1 N1 Ca1 86.32(10) 15_666 13_565 ?
Ge1 N2 Ca2 167.2(2) . 5_545 ?
Ge1 N2 Ca1 83.81(15) . 5_545 ?
Ca2 N2 Ca1 108.97(15) 5_545 5_545 ?
Ge1 N2 Ca2 98.51(8) . 11 ?
Ca2 N2 Ca2 81.85(8) 5_545 11 ?
Ca1 N2 Ca2 90.23(9) 5_545 11 ?
Ge1 N2 Ca2 98.51(8) . 11_556 ?
Ca2 N2 Ca2 81.85(8) 5_545 11_556 ?
Ca1 N2 Ca2 90.23(9) 5_545 11_556 ?
Ca2 N2 Ca2 162.9(2) 11 11_556 ?
Ge1 N2 Ca2 81.87(13) . 13_665 ?
Ca2 N2 Ca2 85.34(12) 5_545 13_665 ?
Ca1 N2 Ca2 165.7(2) 5_545 13_665 ?
Ca2 N2 Ca2 91.88(9) 11 13_665 ?
Ca2 N2 Ca2 91.88(9) 11_556 13_665 ?

loop_
_geom_bond_atom_site_label_1
_geom_bond_atom_site_label_2
_geom_bond_distance
_geom_bond_site_symmetry_2
_geom_bond_publ_flag
Ca1 N1 2.423(4) 5 ?
Ca1 N2 2.468(4) 5 ?
Ca1 N1 2.5293(4) 15_665 ?
Ca1 N1 2.5293(4) 15_666 ?
Ca1 N1 2.585(4) 13_665 ?
Ca1 Ge1 2.9323(12) 5 ?
Ca1 Ge1 3.2330(8) 15_665 ?
Ca1 Ge1 3.2330(8) 15_666 ?
Ca1 Ge1 3.2586(11) . ?
Ca1 Ca1 3.426(2) 9_665 ?
Ca1 Ca1 3.4983(9) 3_655 ?
Ca1 Ca1 3.4983(9) 11_566 ?
Ca2 N2 2.403(4) 5 ?
Ca2 N1 2.514(4) . ?
Ca2 N2 2.5524(6) 3_554 ?
Ca2 N2 2.5524(6) 3 ?
Ca2 N2 2.604(4) 13_565 ?
Ca2 Ge1 2.9843(11) 13_565 ?
Ca2 Ca2 3.2484(12) 15_666 ?
Ca2 Ca2 3.2484(12) 15_665 ?
Ca2 Ge1 3.3817(8) 3_554 ?
Ca2 Ge1 3.3817(8) 3 ?
Ca2 Ca2 3.397(2) 9_565 ?
Ca2 Ge1 3.4006(12) . ?
Ge1 N1 1.859(4) . ?
Ge1 N2 1.872(4) . ?
Ge1 Ge1 2.8943(6) 15_666 ?
Ge1 Ge1 2.8943(6) 15_665 ?
Ge1 Ca1 2.9323(12) 5_545 ?
Ge1 Ca2 2.9843(11) 13_665 ?
Ge1 Ca1 3.2330(8) 15_665 ?
Ge1 Ca1 3.2330(8) 15_666 ?
Ge1 Ca2 3.3817(8) 11 ?
Ge1 Ca2 3.3817(8) 11_556 ?
N1 Ca1 2.423(4) 5_545 ?
N1 Ca1 2.5293(4) 15_665 ?
N1 Ca1 2.5293(4) 15_666 ?
N1 Ca1 2.585(4) 13_565 ?
N2 Ca2 2.403(4) 5_545 ?
N2 Ca1 2.468(4) 5_545 ?
N2 Ca2 2.5524(6) 11 ?
N2 Ca2 2.5524(6) 11_556 ?
N2 Ca2 2.604(4) 13_665 ?
